data_7009513
loop_
_publ_author_name
'Friebe, Matthias'
'Spies, Hartmut'
'Seichter, Wilhelm'
'Leibnitz, Peter'
'Johannsen, Bernd'

_publ_section_title
;
 Neutral '3&#x2005;+&#x2005;1' mixed-ligand oxorhenium(V) complexes
 with tridentate [S,N,S] chelates and aminoalkanethiols: synthesis,
 characterization and structure determination&#x200A;&#x2021;
;
_journal_issue 14
_journal_name_full 'Journal of the Chemical Society, Dalton Transactions'
_journal_page_first 2471
_journal_paper_doi 10.1039/b001600o
_journal_year 2000
_chemical_formula_sum 'C15 H29 N2 O3 Re S3'
_chemical_formula_weight 567.78
_chemical_name_systematic
; 
 ? 
;
_space_group_IT_number 14
_symmetry_space_group_name_Hall '-P 2yn'
_symmetry_space_group_name_H-M 'P 1 21/n 1'
_atom_sites_solution_hydrogens geom
_atom_sites_solution_primary direct
_atom_sites_solution_secondary difmap
_audit_creation_method SHELXL
_cell_angle_alpha 90.00
_cell_angle_beta 118.32(2)
_cell_angle_gamma 90.00
_cell_formula_units_Z 4
_cell_length_a 14.758(3)
_cell_length_b 10.0640(10)
_cell_length_c 14.860(7)
_cell_measurement_temperature 178(2)
_cell_volume 1942.9(11)
_computing_structure_refinement 'SHELXL-93 (Sheldrick, 1993)'
_computing_structure_solution 'SHELXS-86 (Sheldrick, 1990)'
_diffrn_ambient_temperature 178(2)
_diffrn_radiation_monochromator graphite
_diffrn_radiation_source 'fine-focus sealed tube'
_diffrn_radiation_type CuK\a
_diffrn_radiation_wavelength 1.54180
_diffrn_reflns_av_R_equivalents 0.0296
_diffrn_reflns_av_sigmaI/netI 0.0165
_diffrn_reflns_limit_h_max 18
_diffrn_reflns_limit_h_min 0
_diffrn_reflns_limit_k_max 12
_diffrn_reflns_limit_k_min 0
_diffrn_reflns_limit_l_max 16
_diffrn_reflns_limit_l_min -18
_diffrn_reflns_number 4135
_diffrn_reflns_theta_max 74.83
_diffrn_reflns_theta_min 3.48
_exptl_absorpt_coefficient_mu 15.386
_exptl_crystal_density_diffrn 1.941
_exptl_crystal_F_000 1120
_exptl_crystal_size_max 0.30
_exptl_crystal_size_mid 0.20
_exptl_crystal_size_min 0.20
_refine_diff_density_max 2.997
_refine_diff_density_min -5.325
_refine_diff_density_rms 0.264
_refine_ls_extinction_method none
_refine_ls_goodness_of_fit_all 1.112
_refine_ls_goodness_of_fit_obs 1.123
_refine_ls_matrix_type full
_refine_ls_number_parameters 217
_refine_ls_number_reflns 3978
_refine_ls_number_restraints 0
_refine_ls_restrained_S_all 1.434
_refine_ls_restrained_S_obs 1.123
_refine_ls_R_factor_all 0.0489
_refine_ls_R_factor_obs 0.0457
_refine_ls_shift/esd_max -0.003
_refine_ls_shift/esd_mean 0.001
_refine_ls_structure_factor_coef Fsqd
_refine_ls_weighting_details 'w=1/[\s^2^(Fo^2^)+(0.0847P)^2^+10.9898P] where P=(Fo^2^+2Fc^2^)/3'
_refine_ls_weighting_scheme calc
_refine_ls_wR_factor_all 0.1612
_refine_ls_wR_factor_obs 0.1247
_reflns_number_observed 3851
_reflns_number_total 3987
_reflns_observed_criterion >2sigma(I)
_cod_data_source_file b001600o.txt
_cod_data_source_block frie2f
_cod_depositor_comments
;
The following automatic conversions were performed:

'_refine_ls_weighting_scheme' value 'calc
w=1/[\s^2^(Fo^2^)+(0.0847P)^2^+10.9898P] where P=(Fo^2^+2Fc^2^)/3'
was changed to 'calc'. New tag '_refine_ls_weighting_details' was
created. The value of the new tag was set to
'w=1/[\s^2^(Fo^2^)+(0.0847P)^2^+10.9898P] where P=(Fo^2^+2Fc^2^)/3'.

Automatic conversion script
Id: cif_fix_values 3143 2015-03-26 13:38:13Z robertas 
;
_cod_original_cell_volume 1942.9(10)
_cod_database_code 7009513

loop_
_symmetry_equiv_pos_as_xyz
'x, y, z'
'-x+1/2, y+1/2, -z+1/2'
'-x, -y, -z'
'x-1/2, -y-1/2, z-1/2'

loop_
_atom_site_aniso_label
_atom_site_aniso_U_11
_atom_site_aniso_U_22
_atom_site_aniso_U_33
_atom_site_aniso_U_23
_atom_site_aniso_U_13
_atom_site_aniso_U_12
Re1 0.0137(2) 0.0122(2) 0.0120(2) 0.00056(7) 0.00937(13) 0.00073(7)
S1 0.0205(7) 0.0209(7) 0.0195(6) 0.0073(5) 0.0117(5) 0.0051(5)
S2 0.0167(6) 0.0269(7) 0.0158(6) 0.0005(5) 0.0081(5) -0.0022(5)
S3 0.0213(7) 0.0252(7) 0.0249(7) 0.0090(6) 0.0179(6) 0.0022(5)
O1 0.032(2) 0.015(2) 0.028(2) -0.008(2) 0.023(2) -0.002(2)
O2 0.030(3) 0.052(4) 0.038(3) -0.004(2) 0.006(3) 0.017(2)
O3 0.069(4) 0.031(3) 0.056(4) 0.025(3) 0.041(3) 0.025(3)
N1 0.019(2) 0.020(3) 0.015(2) 0.000(2) 0.016(2) -0.001(2)
N2 0.022(2) 0.023(3) 0.017(2) -0.005(2) 0.016(2) -0.001(2)
C1 0.017(3) 0.025(3) 0.032(3) 0.002(3) 0.015(3) 0.007(2)
C2 0.022(3) 0.018(3) 0.025(3) -0.004(2) 0.018(2) 0.001(2)
C3 0.029(3) 0.021(3) 0.015(3) 0.003(2) 0.017(2) -0.001(2)
C4 0.027(4) 0.029(4) 0.014(3) -0.002(2) 0.010(3) -0.002(2)
C5 0.019(3) 0.021(3) 0.021(3) -0.004(2) 0.017(2) -0.005(2)
C6 0.023(3) 0.035(4) 0.031(3) -0.004(3) 0.022(3) -0.009(3)
C7 0.020(3) 0.022(3) 0.030(3) 0.003(2) 0.019(3) -0.001(2)
C8 0.018(3) 0.024(3) 0.029(3) -0.001(2) 0.016(2) -0.003(2)
C9 0.027(3) 0.025(3) 0.031(4) -0.010(2) 0.021(3) 0.000(2)
C10 0.023(3) 0.032(3) 0.027(3) -0.008(3) 0.014(3) 0.005(2)
C11 0.031(4) 0.032(4) 0.023(3) 0.002(2) 0.013(3) 0.012(3)
C12 0.038(4) 0.027(3) 0.018(3) -0.005(2) 0.011(3) 0.009(3)
C13 0.039(4) 0.028(3) 0.017(3) -0.004(2) 0.021(3) 0.004(3)
C15 0.070(7) 0.102(9) 0.020(4) 0.010(4) 0.022(4) 0.053(6)
C14 0.109(9) 0.068(7) 0.060(6) 0.041(5) 0.063(7) 0.071(7)

loop_
_atom_site_label
_atom_site_type_symbol
_atom_site_fract_x
_atom_site_fract_y
_atom_site_fract_z
_atom_site_U_iso_or_equiv
_atom_site_thermal_displace_type
_atom_site_occupancy
_atom_site_calc_flag
_atom_site_refinement_flags
_atom_site_disorder_group
Re1 Re 0.22124(2) 0.10313(2) 0.13834(2) 0.01127(13) Uani 1 d . .
S1 S 0.11276(11) 0.27098(15) 0.04406(11) 0.0194(3) Uani 1 d . .
S2 S 0.34539(11) 0.1320(2) 0.30245(11) 0.0196(3) Uani 1 d . .
S3 S 0.32690(11) 0.19618(15) 0.08089(11) 0.0210(3) Uani 1 d . .
O1 O 0.1975(3) -0.0541(4) 0.0911(3) 0.0213(9) Uani 1 d . .
O2 O 0.9136(5) -0.1034(6) 0.4192(5) 0.044(2) Uani 1 d . .
O3 O 0.7695(5) -0.1973(6) 0.4187(5) 0.048(2) Uani 1 d . .
N1 N 0.1183(4) 0.0962(4) 0.2094(4) 0.0144(10) Uani 1 d . .
N2 N 0.6134(4) 0.0271(5) 0.2240(4) 0.0183(10) Uani 1 d . .
C1 C 0.0243(5) 0.2849(7) 0.0975(5) 0.0232(12) Uani 1 d . .
H1A H 0.0044(5) 0.3790(7) 0.0970(5) 0.028 Uiso 1 calc R .
H1B H -0.0389(5) 0.2329(7) 0.0556(5) 0.028 Uiso 1 calc R .
C2 C 0.0772(5) 0.2324(6) 0.2066(5) 0.0189(11) Uani 1 d . .
H2A H 0.1343(5) 0.2925(6) 0.2505(5) 0.023 Uiso 1 calc R .
H2B H 0.0274(5) 0.2299(6) 0.2335(5) 0.023 Uiso 1 calc R .
C3 C 0.1758(5) 0.0427(6) 0.3153(4) 0.0188(12) Uani 1 d . .
H3A H 0.1892(5) -0.0530(6) 0.3120(4) 0.023 Uiso 1 calc R .
H3B H 0.1326(5) 0.0517(6) 0.3495(4) 0.023 Uiso 1 calc R .
C4 C 0.2762(5) 0.1131(7) 0.3777(5) 0.0230(14) Uani 1 d . .
H4A H 0.3190(5) 0.0616(7) 0.4405(5) 0.028 Uiso 1 calc R .
H4B H 0.2633(5) 0.2017(7) 0.3982(5) 0.028 Uiso 1 calc R .
C5 C 0.0314(4) 0.0015(6) 0.1471(4) 0.0173(11) Uani 1 d . .
H5A H 0.0603(4) -0.0890(6) 0.1541(4) 0.021 Uiso 1 calc R .
H5B H 0.0013(4) 0.0270(6) 0.0742(4) 0.021 Uiso 1 calc R .
C6 C -0.0549(5) -0.0031(7) 0.1763(5) 0.0260(14) Uani 1 d . .
H6A H -0.1075(5) -0.0669(7) 0.1322(5) 0.039 Uiso 1 calc R .
H6B H -0.0859(5) 0.0852(7) 0.1675(5) 0.039 Uiso 1 calc R .
H6C H -0.0267(5) -0.0308(7) 0.2478(5) 0.039 Uiso 1 calc R .
C7 C 0.4635(5) 0.1778(6) 0.1710(5) 0.0212(12) Uani 1 d . .
H7A H 0.5034(5) 0.2440(6) 0.1549(5) 0.025 Uiso 1 calc R .
H7B H 0.4749(5) 0.1957(6) 0.2411(5) 0.025 Uiso 1 calc R .
C8 C 0.5021(5) 0.0392(6) 0.1667(5) 0.0219(12) Uani 1 d . .
H8A H 0.4707(5) -0.0251(6) 0.1943(5) 0.026 Uiso 1 calc R .
H8B H 0.4792(5) 0.0155(6) 0.0945(5) 0.026 Uiso 1 calc R .
C9 C 0.6442(6) -0.1035(6) 0.2042(6) 0.0247(14) Uani 1 d . .
H9A H 0.6185(6) -0.1141(6) 0.1298(6) 0.030 Uiso 1 calc R .
H9B H 0.6122(6) -0.1736(6) 0.2266(6) 0.030 Uiso 1 calc R .
C10 C 0.7605(5) -0.1212(7) 0.2598(5) 0.0268(14) Uani 1 d . .
H10A H 0.7779(5) -0.2126(7) 0.2486(5) 0.032 Uiso 1 calc R .
H10B H 0.7922(5) -0.0583(7) 0.2316(5) 0.032 Uiso 1 calc R .
C11 C 0.8035(7) -0.0968(7) 0.3729(6) 0.029(2) Uani 1 d . .
C12 C 0.7680(6) 0.0355(7) 0.3916(5) 0.0285(14) Uani 1 d . .
H12A H 0.7987(6) 0.1076(7) 0.3696(5) 0.034 Uiso 1 calc R .
H12B H 0.7918(6) 0.0464(7) 0.4657(5) 0.034 Uiso 1 calc R .
C13 C 0.6527(5) 0.0464(7) 0.3343(5) 0.0248(13) Uani 1 d . .
H13A H 0.6221(5) -0.0212(7) 0.3602(5) 0.030 Uiso 1 calc R .
H13B H 0.6317(5) 0.1352(7) 0.3465(5) 0.030 Uiso 1 calc R .
C15 C 0.9472(9) -0.1907(12) 0.5041(6) 0.064(3) Uani 1 d . .
H15A H 0.9613(9) -0.1419(12) 0.5672(6) 0.076 Uiso 1 calc R .
H15B H 1.0099(9) -0.2396(12) 0.5153(6) 0.076 Uiso 1 calc R .
C14 C 0.8559(10) -0.2846(11) 0.4719(8) 0.070(4) Uani 1 d . .
H14A H 0.8570(10) -0.3556(11) 0.4264(8) 0.084 Uiso 1 calc R .
H14B H 0.8550(10) -0.3255(11) 0.5321(8) 0.084 Uiso 1 calc R .

loop_
_atom_type_symbol
_atom_type_description
_atom_type_scat_dispersion_real
_atom_type_scat_dispersion_imag
_atom_type_scat_source
C C 0.0181 0.0091 'International Tables Vol C Tables 4.2.6.8 and 6.1.1.4'
H H 0.0000 0.0000 'International Tables Vol C Tables 4.2.6.8 and 6.1.1.4'
N N 0.0311 0.0180 'International Tables Vol C Tables 4.2.6.8 and 6.1.1.4'
O O 0.0492 0.0322 'International Tables Vol C Tables 4.2.6.8 and 6.1.1.4'
S S 0.3331 0.5567 'International Tables Vol C Tables 4.2.6.8 and 6.1.1.4'
Re Re -5.2083 5.8923 'International Tables Vol C Tables 4.2.6.8 and 6.1.1.4'

loop_
_geom_angle_atom_site_label_1
_geom_angle_atom_site_label_2
_geom_angle_atom_site_label_3
_geom_angle
_geom_angle_site_symmetry_1
_geom_angle_site_symmetry_3
_geom_angle_publ_flag
O1 Re1 N1 96.5(2) . . ?
O1 Re1 S2 117.8(2) . . ?
N1 Re1 S2 83.05(14) . . ?
O1 Re1 S1 119.1(2) . . ?
N1 Re1 S1 82.93(13) . . ?
S2 Re1 S1 122.43(6) . . ?
O1 Re1 S3 105.61(14) . . ?
N1 Re1 S3 157.50(12) . . ?
S2 Re1 S3 90.16(6) . . ?
S1 Re1 S3 82.71(5) . . ?
C1 S1 Re1 103.1(2) . . ?
C4 S2 Re1 104.0(2) . . ?
C7 S3 Re1 113.2(2) . . ?
C15 O2 C11 107.1(7) . . ?
C14 O3 C11 105.9(7) . . ?
C3 N1 C2 112.4(4) . . ?
C3 N1 C5 108.2(4) . . ?
C2 N1 C5 110.3(5) . . ?
C3 N1 Re1 109.8(3) . . ?
C2 N1 Re1 108.5(3) . . ?
C5 N1 Re1 107.5(3) . . ?
C8 N2 C9 109.2(5) . . ?
C8 N2 C13 112.4(5) . . ?
C9 N2 C13 110.3(5) . . ?
C2 C1 S1 109.0(4) . . ?
N1 C2 C1 110.2(5) . . ?
N1 C3 C4 112.5(5) . . ?
C3 C4 S2 110.0(5) . . ?
N1 C5 C6 115.1(5) . . ?
C8 C7 S3 111.6(4) . . ?
N2 C8 C7 113.2(5) . . ?
N2 C9 C10 111.9(5) . . ?
C11 C10 C9 110.9(6) . . ?
O2 C11 O3 108.1(6) . . ?
O2 C11 C12 111.6(6) . . ?
O3 C11 C12 107.7(6) . . ?
O2 C11 C10 108.1(6) . . ?
O3 C11 C10 110.8(7) . . ?
C12 C11 C10 110.6(6) . . ?
C11 C12 C13 111.1(6) . . ?
N2 C13 C12 111.4(5) . . ?
O2 C15 C14 102.8(7) . . ?
O3 C14 C15 102.4(8) . . ?

loop_
_geom_bond_atom_site_label_1
_geom_bond_atom_site_label_2
_geom_bond_distance
_geom_bond_site_symmetry_2
_geom_bond_publ_flag
Re1 O1 1.698(4) . ?
Re1 N1 2.225(5) . ?
Re1 S2 2.269(2) . ?
Re1 S1 2.2916(14) . ?
Re1 S3 2.3022(14) . ?
S1 C1 1.827(6) . ?
S2 C4 1.847(7) . ?
S3 C7 1.825(6) . ?
O2 C15 1.420(11) . ?
O2 C11 1.433(10) . ?
O3 C14 1.437(10) . ?
O3 C11 1.436(9) . ?
N1 C3 1.489(7) . ?
N1 C2 1.492(7) . ?
N1 C5 1.511(7) . ?
N2 C8 1.453(8) . ?
N2 C9 1.465(7) . ?
N2 C13 1.470(7) . ?
C1 C2 1.522(9) . ?
C3 C4 1.502(9) . ?
C5 C6 1.529(7) . ?
C7 C8 1.519(9) . ?
C9 C10 1.522(9) . ?
C10 C11 1.508(10) . ?
C11 C12 1.505(9) . ?
C12 C13 1.502(10) . ?
C15 C14 1.52(2) . ?

loop_
_geom_torsion_atom_site_label_1
_geom_torsion_atom_site_label_2
_geom_torsion_atom_site_label_3
_geom_torsion_atom_site_label_4
_geom_torsion
_geom_torsion_site_symmetry_1
_geom_torsion_site_symmetry_2
_geom_torsion_site_symmetry_3
_geom_torsion_site_symmetry_4
_geom_torsion_publ_flag
O1 Re1 S1 C1 96.1(3) . . . . ?
N1 Re1 S1 C1 2.6(3) . . . . ?
S2 Re1 S1 C1 -74.5(2) . . . . ?
S3 Re1 S1 C1 -160.0(2) . . . . ?
O1 Re1 S2 C4 -88.5(3) . . . . ?
N1 Re1 S2 C4 5.3(3) . . . . ?
S1 Re1 S2 C4 82.3(2) . . . . ?
S3 Re1 S2 C4 163.8(2) . . . . ?
O1 Re1 S3 C7 -92.7(3) . . . . ?
N1 Re1 S3 C7 98.2(4) . . . . ?
S2 Re1 S3 C7 26.3(2) . . . . ?
S1 Re1 S3 C7 149.0(2) . . . . ?
O1 Re1 N1 C3 87.8(4) . . . . ?
S2 Re1 N1 C3 -29.5(3) . . . . ?
S1 Re1 N1 C3 -153.5(3) . . . . ?
S3 Re1 N1 C3 -102.8(4) . . . . ?
O1 Re1 N1 C2 -148.9(4) . . . . ?
S2 Re1 N1 C2 93.7(4) . . . . ?
S1 Re1 N1 C2 -30.3(3) . . . . ?
S3 Re1 N1 C2 20.4(6) . . . . ?
O1 Re1 N1 C5 -29.7(4) . . . . ?
S2 Re1 N1 C5 -147.0(3) . . . . ?
S1 Re1 N1 C5 89.0(3) . . . . ?
S3 Re1 N1 C5 139.7(3) . . . . ?
Re1 S1 C1 C2 24.6(5) . . . . ?
C3 N1 C2 C1 177.0(5) . . . . ?
C5 N1 C2 C1 -62.2(6) . . . . ?
Re1 N1 C2 C1 55.4(5) . . . . ?
S1 C1 C2 N1 -52.9(6) . . . . ?
C2 N1 C3 C4 -69.9(6) . . . . ?
C5 N1 C3 C4 168.0(5) . . . . ?
Re1 N1 C3 C4 51.0(6) . . . . ?
N1 C3 C4 S2 -45.7(6) . . . . ?
Re1 S2 C4 C3 18.7(5) . . . . ?
C3 N1 C5 C6 68.9(6) . . . . ?
C2 N1 C5 C6 -54.5(6) . . . . ?
Re1 N1 C5 C6 -172.6(4) . . . . ?
Re1 S3 C7 C8 78.5(4) . . . . ?
C9 N2 C8 C7 -172.4(5) . . . . ?
C13 N2 C8 C7 64.9(7) . . . . ?
S3 C7 C8 N2 170.0(4) . . . . ?
C8 N2 C9 C10 178.4(6) . . . . ?
C13 N2 C9 C10 -57.6(7) . . . . ?
N2 C9 C10 C11 55.1(8) . . . . ?
C15 O2 C11 O3 -9.8(8) . . . . ?
C15 O2 C11 C12 108.4(7) . . . . ?
C15 O2 C11 C10 -129.9(7) . . . . ?
C14 O3 C11 O2 -14.7(9) . . . . ?
C14 O3 C11 C12 -135.3(8) . . . . ?
C14 O3 C11 C10 103.6(8) . . . . ?
C9 C10 C11 O2 -175.0(6) . . . . ?
C9 C10 C11 O3 66.8(7) . . . . ?
C9 C10 C11 C12 -52.7(9) . . . . ?
O2 C11 C12 C13 174.4(6) . . . . ?
O3 C11 C12 C13 -67.1(7) . . . . ?
C10 C11 C12 C13 54.2(8) . . . . ?
C8 N2 C13 C12 -179.2(5) . . . . ?
C9 N2 C13 C12 58.7(7) . . . . ?
C11 C12 C13 N2 -57.5(8) . . . . ?
C11 O2 C15 C14 28.6(8) . . . . ?
C11 O3 C14 C15 31.4(8) . . . . ?
O2 C15 C14 O3 -37.1(8) . . . . ?
